data_1568631
loop_
_publ_author_name
'Bouley, Bailey S.'
'Tang, Fengzhi'
'Bae, Dae Young'
'Mirica, Liviu M.'

_publ_section_title
;
 C-H bond activation <i>via</i> concerted metalation-deprotonation at a
 palladium(iii) center.
;
_journal_issue 14
_journal_name_full 'Chemical science'
_journal_page_first 3800
_journal_page_last 3808
_journal_paper_doi 10.1039/d3sc00034f
_journal_volume 14
_journal_year 2023
_chemical_formula_moiety 'C26 H33 Cl N4 Pd, C8 H18 Cl Li O7, Cl O4'
_chemical_formula_sum 'C34 H51 Cl3 Li N4 O11 Pd'
_chemical_formula_weight 911.47
_space_group_crystal_system monoclinic
_space_group_IT_number 14
_space_group_name_Hall '-P 2ybc'
_space_group_name_H-M_alt 'P 1 21/c 1'
_atom_sites_solution_hydrogens mixed
_atom_sites_solution_primary direct
_atom_sites_solution_secondary difmap
_audit_creation_method SHELXL-2013
_audit_update_record
;
2021-12-18 deposited with the CCDC.	2023-03-13 downloaded from the CCDC.
;
_cell_angle_alpha 90
_cell_angle_beta 109.564(5)
_cell_angle_gamma 90
_cell_formula_units_Z 4
_cell_length_a 14.0733(11)
_cell_length_b 18.7386(15)
_cell_length_c 15.8690(12)
_cell_measurement_reflns_used 5187
_cell_measurement_temperature 100(2)
_cell_measurement_theta_max 23.33
_cell_measurement_theta_min 2.61
_cell_volume 3943.3(5)
_computing_cell_refinement 'Bruker SAINT'
_computing_data_collection 'Bruker APEX2'
_computing_data_reduction 'Bruker SAINT'
_computing_molecular_graphics 'Bruker SHELXTL'
_computing_publication_material 'Bruker SHELXTL'
_computing_structure_refinement 'SHELXL-2013 (Sheldrick, 2013)'
_computing_structure_solution 'SHELXT-2013 (Sheldrick, 2008)'
_diffrn_ambient_temperature 100(2)
_diffrn_measured_fraction_theta_full 1.000
_diffrn_measured_fraction_theta_max 0.997
_diffrn_measurement_device_type 'Bruker APEX-II CCD'
_diffrn_measurement_method '\f and \w scans'
_diffrn_radiation_type MoK\a
_diffrn_radiation_wavelength 0.71073
_diffrn_reflns_av_R_equivalents 0.1157
_diffrn_reflns_av_unetI/netI 0.0969
_diffrn_reflns_Laue_measured_fraction_full 1.000
_diffrn_reflns_Laue_measured_fraction_max 0.997
_diffrn_reflns_limit_h_max 16
_diffrn_reflns_limit_h_min -16
_diffrn_reflns_limit_k_max 15
_diffrn_reflns_limit_k_min -22
_diffrn_reflns_limit_l_max 19
_diffrn_reflns_limit_l_min -19
_diffrn_reflns_number 45191
_diffrn_reflns_point_group_measured_fraction_full 1.000
_diffrn_reflns_point_group_measured_fraction_max 0.997
_diffrn_reflns_theta_full 25.242
_diffrn_reflns_theta_max 25.403
_diffrn_reflns_theta_min 1.742
_exptl_absorpt_coefficient_mu 0.736
_exptl_absorpt_correction_T_max 0.9281
_exptl_absorpt_correction_T_min 0.7625
_exptl_absorpt_correction_type multi-scan
_exptl_absorpt_process_details 'sadabs v2012/1'
_exptl_crystal_colour blue
_exptl_crystal_density_diffrn 1.535
_exptl_crystal_density_method 'not measured'
_exptl_crystal_description plate
_exptl_crystal_F_000 1884
_exptl_crystal_size_max 0.322
_exptl_crystal_size_mid 0.249
_exptl_crystal_size_min 0.054
_refine_diff_density_max 1.007
_refine_diff_density_min -0.921
_refine_diff_density_rms 0.116
_refine_ls_extinction_method none
_refine_ls_goodness_of_fit_ref 1.011
_refine_ls_hydrogen_treatment constr
_refine_ls_matrix_type full
_refine_ls_number_parameters 502
_refine_ls_number_reflns 7230
_refine_ls_number_restraints 333
_refine_ls_restrained_S_all 1.015
_refine_ls_R_factor_all 0.1178
_refine_ls_R_factor_gt 0.0578
_refine_ls_shift/su_max 0.000
_refine_ls_shift/su_mean 0.000
_refine_ls_structure_factor_coef Fsqd
_refine_ls_weighting_details 'w=1/[\s^2^(Fo^2^)+(0.0603P)^2^+10.9074P] where P=(Fo^2^+2Fc^2^)/3'
_refine_ls_weighting_scheme calc
_refine_ls_wR_factor_gt 0.1236
_refine_ls_wR_factor_ref 0.1533
_reflns_Friedel_coverage 0.000
_reflns_number_gt 4338
_reflns_number_total 7230
_reflns_threshold_expression 'I > 2\s(I)'
_cod_data_source_file d3sc00034f2.cif
_cod_data_source_block l13213
_cod_depositor_comments 'Adding full bibliography for 1568629--1568633.cif.'
_cod_original_sg_symbol_H-M 'P 21/c'
_cod_database_code 1568631
_shelx_space_group_comment
; 
The symmetry employed for this shelxl refinement is uniquely defined 
by the following loop, which should always be used as a source of 
symmetry information in preference to the above space-group names. 
They are only intended as comments. 
;
_shelx_estimated_absorpt_t_min 0.798
_shelx_estimated_absorpt_t_max 0.961
_shelxl_version_number 2013-3

loop_
_space_group_symop_operation_xyz
'x, y, z'
'-x, y+1/2, -z+1/2'
'-x, -y, -z'
'x, -y-1/2, z-1/2'

loop_
_atom_site_label
_atom_site_type_symbol
_atom_site_fract_x
_atom_site_fract_y
_atom_site_fract_z
_atom_site_U_iso_or_equiv
_atom_site_adp_type
_atom_site_occupancy
_atom_site_site_symmetry_order
_atom_site_calc_flag
_atom_site_refinement_flags_posn
_atom_site_refinement_flags_adp
_atom_site_refinement_flags_occupancy
_atom_site_disorder_assembly
_atom_site_disorder_group
Pd1 Pd 0.99015(4) 0.62765(3) 0.16785(3) 0.02534(16) Uani 1 1 d . . . . .
Cl1 Cl 1.10034(13) 0.54691(8) 0.13219(10) 0.0307(4) Uani 1 1 d . . . . .
N1 N 0.8890(4) 0.6927(3) 0.1996(3) 0.0248(12) Uani 1 1 d . . . . .
N2 N 0.8888(4) 0.5489(3) 0.1895(3) 0.0268(12) Uani 1 1 d . . . . .
N3 N 1.0412(4) 0.6141(3) 0.3268(3) 0.0298(13) Uani 1 1 d . . . . .
N4 N 0.8597(4) 0.6296(3) 0.0335(3) 0.0267(12) Uani 1 1 d . . . . .
C1 C 0.8019(5) 0.7082(3) 0.1332(4) 0.0266(15) Uani 1 1 d . . . . .
C2 C 0.7195(5) 0.7346(3) 0.1517(4) 0.0320(16) Uani 1 1 d . . . . .
H2 H 0.6600 0.7480 0.1046 0.038 Uiso 1 1 calc R U . . .
C3 C 0.7252(5) 0.7412(3) 0.2404(5) 0.0385(18) Uani 1 1 d . . . . .
H3 H 0.6698 0.7598 0.2549 0.046 Uiso 1 1 calc R U . . .
C4 C 0.8125(5) 0.7203(3) 0.3077(4) 0.0302(16) Uani 1 1 d . . . . .
H4 H 0.8160 0.7226 0.3685 0.036 Uiso 1 1 calc R U . . .
C5 C 0.8933(5) 0.6965(3) 0.2864(4) 0.0255(15) Uani 1 1 d . . . . .
C6 C 0.9918(5) 0.6760(3) 0.3540(4) 0.0279(15) Uani 1 1 d . . . . .
H6A H 1.0380 0.7175 0.3651 0.033 Uiso 1 1 calc R U . . .
H6B H 0.9810 0.6643 0.4109 0.033 Uiso 1 1 calc R U . . .
C7 C 0.9980(5) 0.5451(3) 0.3417(4) 0.0344(17) Uani 1 1 d . . . . .
H7A H 0.9909 0.5456 0.4018 0.041 Uiso 1 1 calc R U . . .
H7B H 1.0452 0.5063 0.3407 0.041 Uiso 1 1 calc R U . . .
C8 C 0.8964(6) 0.5298(3) 0.2726(4) 0.0358(12) Uani 1 1 d . . . . .
C9 C 0.8180(6) 0.4980(3) 0.2919(5) 0.0358(12) Uani 1 1 d . . . . .
H9 H 0.8245 0.4853 0.3516 0.043 Uiso 1 1 calc R U . . .
C10 C 0.7304(6) 0.4850(4) 0.2229(5) 0.049(2) Uani 1 1 d . . . . .
H10 H 0.6763 0.4610 0.2340 0.059 Uiso 1 1 calc R U . . .
C11 C 0.7201(6) 0.5069(3) 0.1358(5) 0.0404(18) Uani 1 1 d . . . . .
H11 H 0.6589 0.4997 0.0877 0.049 Uiso 1 1 calc R U . . .
C12 C 0.8020(5) 0.5392(3) 0.1222(4) 0.0300(16) Uani 1 1 d . . . . .
C13 C 0.8019(5) 0.5626(3) 0.0319(4) 0.0314(16) Uani 1 1 d . . . . .
H13A H 0.8310 0.5240 0.0056 0.038 Uiso 1 1 calc R U . . .
H13B H 0.7313 0.5699 -0.0074 0.038 Uiso 1 1 calc R U . . .
C14 C 0.8037(5) 0.6955(3) 0.0398(4) 0.0273(15) Uani 1 1 d . . . . .
H14A H 0.7335 0.6917 -0.0019 0.033 Uiso 1 1 calc R U . . .
H14B H 0.8355 0.7370 0.0212 0.033 Uiso 1 1 calc R U . . .
C15 C 1.1502(5) 0.6133(3) 0.3799(4) 0.0373(18) Uani 1 1 d . . . . .
H15A H 1.1842 0.5769 0.3561 0.056 Uiso 1 1 calc R U . . .
H15B H 1.1590 0.6024 0.4425 0.056 Uiso 1 1 calc R U . . .
H15C H 1.1794 0.6602 0.3763 0.056 Uiso 1 1 calc R U . . .
C16 C 0.8882(5) 0.6326(3) -0.0481(4) 0.0315(15) Uani 1 1 d . . . . .
H16A H 0.9284 0.6756 -0.0466 0.047 Uiso 1 1 calc R U . . .
H16B H 0.8272 0.6339 -0.1009 0.047 Uiso 1 1 calc R U . . .
H16C H 0.9280 0.5903 -0.0507 0.047 Uiso 1 1 calc R U . . .
C17 C 1.0593(5) 0.7123(3) 0.1268(4) 0.0300(16) Uani 1 1 d . . . . .
H17A H 1.0743 0.6947 0.0738 0.036 Uiso 1 1 calc R U . . .
H17B H 1.0064 0.7491 0.1046 0.036 Uiso 1 1 calc R U . . .
C18 C 1.1529(5) 0.7521(3) 0.1824(4) 0.0272(15) Uani 1 1 d . . . . .
C19 C 1.1697(5) 0.8104(3) 0.1203(4) 0.0353(17) Uani 1 1 d . . . . .
H19A H 1.1769 0.7881 0.0669 0.053 Uiso 1 1 calc R U . . .
H19B H 1.2311 0.8372 0.1519 0.053 Uiso 1 1 calc R U . . .
H19C H 1.1118 0.8429 0.1025 0.053 Uiso 1 1 calc R U . . .
C20 C 1.2449(5) 0.7021(4) 0.2089(4) 0.0368(17) Uani 1 1 d . . . . .
H20A H 1.2362 0.6651 0.2493 0.055 Uiso 1 1 calc R U . . .
H20B H 1.3060 0.7296 0.2391 0.055 Uiso 1 1 calc R U . . .
H20C H 1.2509 0.6797 0.1551 0.055 Uiso 1 1 calc R U . . .
C21 C 1.1384(5) 0.7919(3) 0.2623(4) 0.0278(15) Uani 1 1 d . . . . .
C22 C 1.2130(5) 0.7933(3) 0.3465(4) 0.0303(15) Uani 1 1 d . . . . .
H22 H 1.2738 0.7674 0.3560 0.036 Uiso 1 1 calc R U . . .
C23 C 1.2002(5) 0.8319(3) 0.4165(4) 0.0322(16) Uani 1 1 d . . . . .
H23 H 1.2512 0.8314 0.4737 0.039 Uiso 1 1 calc R U . . .
C24 C 1.1132(5) 0.8709(3) 0.4029(4) 0.0326(15) Uani 1 1 d . . . . .
H24 H 1.1046 0.8976 0.4507 0.039 Uiso 1 1 calc R U . . .
C25 C 1.0383(5) 0.8713(3) 0.3196(4) 0.0330(15) Uani 1 1 d . . . . .
H25 H 0.9784 0.8983 0.3101 0.040 Uiso 1 1 calc R U . . .
C26 C 1.0517(5) 0.8321(3) 0.2507(4) 0.0313(16) Uani 1 1 d . . . . .
H26 H 1.0003 0.8326 0.1937 0.038 Uiso 1 1 calc R U . . .
Cl2 Cl 0.80209(14) 0.90504(9) 0.02120(11) 0.0382(4) Uani 1 1 d D U . . .
O1 O 0.8185(10) 0.9033(6) 0.1166(3) 0.049(2) Uani 0.927(7) 1 d D U P A 1
O2 O 0.7294(4) 0.8515(3) -0.0217(4) 0.0473(16) Uani 0.927(7) 1 d D U P A 1
O3 O 0.7650(6) 0.9741(2) -0.0099(4) 0.080(2) Uani 0.927(7) 1 d D U P A 1
O4 O 0.8964(4) 0.8863(4) 0.0113(4) 0.078(2) Uani 0.927(7) 1 d D U P A 1
O1' O 0.831(15) 0.900(8) 0.1169(8) 0.049(2) Uani 0.073(7) 1 d D U P A 2
O2' O 0.725(5) 0.879(3) -0.058(3) 0.0473(16) Uani 0.073(7) 1 d D U P A 2
O3' O 0.851(6) 0.966(3) -0.001(4) 0.080(2) Uani 0.073(7) 1 d D U P A 2
O4' O 0.774(5) 0.900(6) -0.0748(8) 0.078(2) Uani 0.073(7) 1 d D U P A 3
Cl3 Cl 0.52343(13) 0.84486(10) 0.38901(12) 0.0448(5) Uani 1 1 d D U . . .
O5 O 0.6012(3) 0.8597(2) 0.3489(3) 0.0400(12) Uani 1 1 d D U . . .
O6 O 0.4270(4) 0.8509(4) 0.3212(4) 0.068(2) Uani 0.863(7) 1 d D U P B 1
O7 O 0.5411(5) 0.7741(3) 0.4255(5) 0.070(2) Uani 0.863(7) 1 d D U P B 1
O8 O 0.5373(7) 0.8960(4) 0.4594(5) 0.092(3) Uani 0.863(7) 1 d D U P B 1
O6' O 0.450(2) 0.9004(15) 0.356(2) 0.068(2) Uani 0.137(7) 1 d D U P B 2
O7' O 0.574(3) 0.852(2) 0.4839(8) 0.070(2) Uani 0.137(7) 1 d D U P B 2
O8' O 0.486(3) 0.7782(13) 0.345(3) 0.092(3) Uani 0.137(7) 1 d D U P B 2
Li1 Li 0.5973(9) 0.9247(7) 0.2487(8) 0.043(2) Uani 1 1 d . U . . .
O9 O 0.5305(4) 1.0104(3) 0.2688(4) 0.0593(15) Uani 1 1 d . U . . .
O10 O 0.5272(4) 0.8787(3) 0.1378(3) 0.0577(15) Uani 1 1 d . U . . .
O11 O 0.7258(4) 0.9484(3) 0.2387(3) 0.0481(13) Uani 1 1 d . U . . .
H11A H 0.7483 0.9872 0.2689 0.072 Uiso 1 1 d R U . . .
H11B H 0.7195 0.9551 0.1827 0.072 Uiso 1 1 d R U . . .
C27 C 0.5655(8) 1.0525(4) 0.3512(6) 0.073(3) Uani 1 1 d . U . . .
H27A H 0.6392 1.0604 0.3696 0.087 Uiso 1 1 calc R U . . .
H27B H 0.5503 1.0275 0.4002 0.087 Uiso 1 1 calc R U . . .
C28 C 0.5104(7) 1.1221(5) 0.3309(6) 0.071(2) Uani 1 1 d . U . . .
H28A H 0.4574 1.1245 0.3591 0.085 Uiso 1 1 calc R U . . .
H28B H 0.5573 1.1626 0.3526 0.085 Uiso 1 1 calc R U . . .
C29 C 0.4653(10) 1.1232(6) 0.2322(7) 0.104(4) Uani 1 1 d . U . . .
H29A H 0.3915 1.1303 0.2146 0.125 Uiso 1 1 calc R U . . .
H29B H 0.4939 1.1633 0.2078 0.125 Uiso 1 1 calc R U . . .
C30 C 0.4863(10) 1.0564(5) 0.1963(6) 0.105(4) Uani 1 1 d . U . . .
H30A H 0.4231 1.0353 0.1555 0.126 Uiso 1 1 calc R U . . .
H30B H 0.5329 1.0643 0.1623 0.126 Uiso 1 1 calc R U . . .
C31 C 0.4382(7) 0.8365(6) 0.1257(6) 0.088(2) Uani 1 1 d D U . . .
H31A H 0.4559 0.7934 0.1638 0.105 Uiso 1 1 calc R U . . .
H31B H 0.3884 0.8644 0.1436 0.105 Uiso 1 1 calc R U . . .
C32 C 0.3965(8) 0.8165(6) 0.0356(6) 0.088(2) Uani 1 1 d D U . . .
H32A H 0.3219 0.8159 0.0163 0.105 Uiso 1 1 calc R U . . .
H32B H 0.4205 0.7686 0.0256 0.105 Uiso 1 1 calc R U . . .
C33 C 0.4328(7) 0.8728(5) -0.0144(5) 0.067(2) Uani 1 1 d D U . . .
H33A H 0.4426 0.8525 -0.0685 0.081 Uiso 1 1 calc R U . . .
H33B H 0.3843 0.9128 -0.0323 0.081 Uiso 1 1 calc R U . . .
C34 C 0.5312(6) 0.8970(5) 0.0515(5) 0.054(2) Uani 1 1 d D U . . .
H34A H 0.5883 0.8725 0.0406 0.065 Uiso 1 1 calc R U . . .
H34B H 0.5395 0.9491 0.0469 0.065 Uiso 1 1 calc R U . . .

loop_
_atom_site_aniso_label
_atom_site_aniso_U_11
_atom_site_aniso_U_22
_atom_site_aniso_U_33
_atom_site_aniso_U_23
_atom_site_aniso_U_13
_atom_site_aniso_U_12
Pd1 0.0424(3) 0.0173(3) 0.0203(2) -0.0008(2) 0.0159(2) 0.0011(3)
Cl1 0.0493(11) 0.0212(9) 0.0250(8) -0.0005(6) 0.0172(8) 0.0079(8)
N1 0.038(3) 0.017(3) 0.023(3) -0.003(2) 0.015(3) -0.006(2)
N2 0.043(3) 0.013(3) 0.029(3) 0.000(2) 0.017(3) 0.001(2)
N3 0.050(4) 0.019(3) 0.021(3) 0.001(2) 0.012(3) -0.001(3)
N4 0.042(3) 0.018(3) 0.023(3) 0.000(2) 0.015(2) 0.001(3)
C1 0.045(4) 0.010(3) 0.031(4) -0.004(3) 0.022(3) -0.005(3)
C2 0.044(4) 0.021(4) 0.036(4) -0.004(3) 0.020(3) 0.002(3)
C3 0.047(5) 0.025(4) 0.056(5) -0.015(3) 0.035(4) 0.000(3)
C4 0.048(5) 0.020(4) 0.032(4) -0.007(3) 0.025(3) -0.004(3)
C5 0.042(4) 0.014(3) 0.027(3) -0.001(3) 0.021(3) -0.004(3)
C6 0.048(4) 0.018(4) 0.024(3) -0.003(3) 0.019(3) -0.001(3)
C7 0.058(5) 0.021(4) 0.028(4) 0.006(3) 0.020(3) 0.002(3)
C8 0.064(4) 0.015(3) 0.038(3) 0.005(2) 0.030(3) -0.003(2)
C9 0.064(4) 0.015(3) 0.038(3) 0.005(2) 0.030(3) -0.003(2)
C10 0.073(6) 0.036(5) 0.050(5) 0.004(4) 0.035(5) -0.016(4)
C11 0.051(5) 0.023(4) 0.050(5) -0.008(3) 0.021(4) -0.007(3)
C12 0.050(5) 0.012(3) 0.034(4) 0.000(3) 0.022(4) 0.000(3)
C13 0.044(4) 0.022(4) 0.028(4) -0.005(3) 0.011(3) 0.001(3)
C14 0.039(4) 0.019(4) 0.026(3) 0.001(3) 0.012(3) 0.008(3)
C15 0.061(5) 0.025(4) 0.026(4) 0.001(3) 0.014(3) 0.000(3)
C16 0.050(4) 0.028(4) 0.020(3) -0.003(3) 0.018(3) 0.003(3)
C17 0.050(4) 0.024(4) 0.023(3) 0.000(3) 0.022(3) 0.004(3)
C18 0.041(4) 0.018(3) 0.027(3) -0.005(3) 0.017(3) 0.000(3)
C19 0.053(5) 0.033(4) 0.029(4) -0.004(3) 0.025(3) -0.011(3)
C20 0.047(5) 0.031(4) 0.040(4) -0.003(3) 0.025(4) 0.003(3)
C21 0.041(4) 0.020(3) 0.029(4) -0.002(3) 0.020(3) -0.002(3)
C22 0.037(4) 0.027(4) 0.028(4) 0.000(3) 0.013(3) 0.000(3)
C23 0.048(5) 0.022(4) 0.028(4) -0.001(3) 0.015(3) -0.008(3)
C24 0.053(4) 0.022(3) 0.029(4) 0.000(3) 0.022(3) -0.004(4)
C25 0.050(4) 0.020(3) 0.037(4) 0.007(3) 0.025(3) 0.006(3)
C26 0.045(4) 0.026(4) 0.030(4) 0.002(3) 0.021(3) -0.005(3)
Cl2 0.0588(12) 0.0295(10) 0.0333(9) -0.0084(7) 0.0247(9) -0.0067(9)
O1 0.054(6) 0.075(4) 0.024(2) 0.001(2) 0.018(2) 0.009(4)
O2 0.055(3) 0.018(3) 0.057(4) -0.008(3) 0.004(3) -0.005(3)
O3 0.175(7) 0.008(3) 0.038(3) 0.000(2) 0.009(4) 0.000(3)
O4 0.043(3) 0.157(7) 0.040(3) -0.034(4) 0.023(3) -0.002(4)
O1' 0.054(6) 0.075(4) 0.024(2) 0.001(2) 0.018(2) 0.009(4)
O2' 0.055(3) 0.018(3) 0.057(4) -0.008(3) 0.004(3) -0.005(3)
O3' 0.175(7) 0.008(3) 0.038(3) 0.000(2) 0.009(4) 0.000(3)
O4' 0.043(3) 0.157(7) 0.040(3) -0.034(4) 0.023(3) -0.002(4)
Cl3 0.0391(11) 0.0480(12) 0.0479(11) 0.0013(9) 0.0155(9) -0.0036(9)
O5 0.035(3) 0.046(3) 0.043(3) 0.004(2) 0.017(2) 0.005(2)
O6 0.025(3) 0.093(6) 0.077(5) 0.009(4) 0.005(3) 0.006(3)
O7 0.091(5) 0.043(4) 0.079(4) 0.027(3) 0.032(4) -0.004(3)
O8 0.139(7) 0.085(5) 0.091(5) -0.051(4) 0.088(5) -0.059(5)
O6' 0.025(3) 0.093(6) 0.077(5) 0.009(4) 0.005(3) 0.006(3)
O7' 0.091(5) 0.043(4) 0.079(4) 0.027(3) 0.032(4) -0.004(3)
O8' 0.139(7) 0.085(5) 0.091(5) -0.051(4) 0.088(5) -0.059(5)
Li1 0.037(6) 0.045(6) 0.044(5) 0.001(4) 0.010(5) -0.002(5)
O9 0.076(4) 0.048(3) 0.058(3) 0.011(3) 0.028(3) 0.014(3)
O10 0.056(3) 0.078(4) 0.034(3) 0.003(3) 0.008(2) -0.032(3)
O11 0.057(3) 0.060(4) 0.031(3) -0.014(2) 0.020(2) -0.017(3)
C27 0.098(8) 0.036(5) 0.077(5) 0.002(4) 0.020(5) 0.009(5)
C28 0.086(7) 0.048(5) 0.093(6) 0.007(5) 0.051(5) 0.012(5)
C29 0.153(11) 0.070(7) 0.089(6) 0.025(6) 0.041(7) 0.055(7)
C30 0.199(13) 0.076(7) 0.068(5) 0.039(5) 0.081(7) 0.064(7)
C31 0.084(5) 0.129(7) 0.046(3) -0.001(4) 0.015(4) -0.060(4)
C32 0.084(5) 0.129(7) 0.046(3) -0.001(4) 0.015(4) -0.060(4)
C33 0.074(6) 0.076(6) 0.042(4) 0.001(4) 0.007(4) -0.022(5)
C34 0.057(5) 0.069(6) 0.043(4) 0.004(4) 0.025(4) -0.006(4)

loop_
_atom_type_symbol
_atom_type_description
_atom_type_scat_dispersion_real
_atom_type_scat_dispersion_imag
_atom_type_scat_source
C C 0.0033 0.0016 'International Tables Vol C Tables 4.2.6.8 and 6.1.1.4'
H H 0.0000 0.0000 'International Tables Vol C Tables 4.2.6.8 and 6.1.1.4'
Cl Cl 0.1484 0.1585 'International Tables Vol C Tables 4.2.6.8 and 6.1.1.4'
Li Li -0.0003 0.0001 'International Tables Vol C Tables 4.2.6.8 and 6.1.1.4'
N N 0.0061 0.0033 'International Tables Vol C Tables 4.2.6.8 and 6.1.1.4'
O O 0.0106 0.0060 'International Tables Vol C Tables 4.2.6.8 and 6.1.1.4'
Pd Pd -0.9988 1.0072 'International Tables Vol C Tables 4.2.6.8 and 6.1.1.4'

loop_
_geom_angle_atom_site_label_1
_geom_angle_atom_site_label_2
_geom_angle_atom_site_label_3
_geom_angle
_geom_angle_site_symmetry_1
_geom_angle_site_symmetry_3
_geom_angle_publ_flag
N1 Pd1 C17 93.4(2) . . ?
N1 Pd1 N2 79.51(18) . . ?
C17 Pd1 N2 167.5(2) . . ?
N1 Pd1 N4 79.31(18) . . ?
C17 Pd1 N4 90.5(2) . . ?
N2 Pd1 N4 78.09(19) . . ?
N1 Pd1 Cl1 176.51(14) . . ?
C17 Pd1 Cl1 89.99(18) . . ?
N2 Pd1 Cl1 97.01(13) . . ?
N4 Pd1 Cl1 99.92(13) . . ?
N1 Pd1 N3 78.07(18) . . ?
C17 Pd1 N3 113.9(2) . . ?
N2 Pd1 N3 74.99(18) . . ?
N4 Pd1 N3 147.43(18) . . ?
Cl1 Pd1 N3 101.24(13) . . ?
C1 N1 C5 119.9(5) . . ?
C1 N1 Pd1 117.2(4) . . ?
C5 N1 Pd1 118.6(4) . . ?
C8 N2 C12 120.1(6) . . ?
C8 N2 Pd1 120.1(4) . . ?
C12 N2 Pd1 116.2(4) . . ?
C7 N3 C15 107.6(5) . . ?
C7 N3 C6 112.2(5) . . ?
C15 N3 C6 109.7(5) . . ?
C7 N3 Pd1 105.5(3) . . ?
C15 N3 Pd1 119.2(4) . . ?
C6 N3 Pd1 102.6(3) . . ?
C16 N4 C14 109.5(5) . . ?
C16 N4 C13 108.8(5) . . ?
C14 N4 C13 113.7(5) . . ?
C16 N4 Pd1 116.5(4) . . ?
C14 N4 Pd1 103.2(3) . . ?
C13 N4 Pd1 105.3(3) . . ?
N1 C1 C2 121.2(6) . . ?
N1 C1 C14 115.0(5) . . ?
C2 C1 C14 123.8(6) . . ?
C1 C2 C3 118.7(6) . . ?
C1 C2 H2 120.7 . . ?
C3 C2 H2 120.7 . . ?
C4 C3 C2 119.5(6) . . ?
C4 C3 H3 120.3 . . ?
C2 C3 H3 120.3 . . ?
C5 C4 C3 119.9(6) . . ?
C5 C4 H4 120.1 . . ?
C3 C4 H4 120.1 . . ?
N1 C5 C4 120.6(6) . . ?
N1 C5 C6 115.4(5) . . ?
C4 C5 C6 123.9(5) . . ?
N3 C6 C5 113.8(5) . . ?
N3 C6 H6A 108.8 . . ?
C5 C6 H6A 108.8 . . ?
N3 C6 H6B 108.8 . . ?
C5 C6 H6B 108.8 . . ?
H6A C6 H6B 107.7 . . ?
N3 C7 C8 112.9(5) . . ?
N3 C7 H7A 109.0 . . ?
C8 C7 H7A 109.0 . . ?
N3 C7 H7B 109.0 . . ?
C8 C7 H7B 109.0 . . ?
H7A C7 H7B 107.8 . . ?
N2 C8 C9 122.0(7) . . ?
N2 C8 C7 114.2(6) . . ?
C9 C8 C7 123.7(6) . . ?
C10 C9 C8 118.3(6) . . ?
C10 C9 H9 120.9 . . ?
C8 C9 H9 120.9 . . ?
C9 C10 C11 120.3(7) . . ?
C9 C10 H10 119.9 . . ?
C11 C10 H10 119.9 . . ?
C12 C11 C10 117.8(7) . . ?
C12 C11 H11 121.1 . . ?
C10 C11 H11 121.1 . . ?
N2 C12 C11 121.4(6) . . ?
N2 C12 C13 115.6(6) . . ?
C11 C12 C13 123.0(6) . . ?
N4 C13 C12 113.9(5) . . ?
N4 C13 H13A 108.8 . . ?
C12 C13 H13A 108.8 . . ?
N4 C13 H13B 108.8 . . ?
C12 C13 H13B 108.8 . . ?
H13A C13 H13B 107.7 . . ?
N4 C14 C1 112.4(5) . . ?
N4 C14 H14A 109.1 . . ?
C1 C14 H14A 109.1 . . ?
N4 C14 H14B 109.1 . . ?
C1 C14 H14B 109.1 . . ?
H14A C14 H14B 107.9 . . ?
N3 C15 H15A 109.5 . . ?
N3 C15 H15B 109.5 . . ?
H15A C15 H15B 109.5 . . ?
N3 C15 H15C 109.5 . . ?
H15A C15 H15C 109.5 . . ?
H15B C15 H15C 109.5 . . ?
N4 C16 H16A 109.5 . . ?
N4 C16 H16B 109.5 . . ?
H16A C16 H16B 109.5 . . ?
N4 C16 H16C 109.5 . . ?
H16A C16 H16C 109.5 . . ?
H16B C16 H16C 109.5 . . ?
C18 C17 Pd1 127.0(4) . . ?
C18 C17 H17A 105.6 . . ?
Pd1 C17 H17A 105.6 . . ?
C18 C17 H17B 105.6 . . ?
Pd1 C17 H17B 105.6 . . ?
H17A C17 H17B 106.1 . . ?
C17 C18 C20 110.3(5) . . ?
C17 C18 C21 112.8(5) . . ?
C20 C18 C21 113.6(5) . . ?
C17 C18 C19 105.5(5) . . ?
C20 C18 C19 108.1(5) . . ?
C21 C18 C19 105.9(5) . . ?
C18 C19 H19A 109.5 . . ?
C18 C19 H19B 109.5 . . ?
H19A C19 H19B 109.5 . . ?
C18 C19 H19C 109.5 . . ?
H19A C19 H19C 109.5 . . ?
H19B C19 H19C 109.5 . . ?
C18 C20 H20A 109.5 . . ?
C18 C20 H20B 109.5 . . ?
H20A C20 H20B 109.5 . . ?
C18 C20 H20C 109.5 . . ?
H20A C20 H20C 109.5 . . ?
H20B C20 H20C 109.5 . . ?
C26 C21 C22 117.4(6) . . ?
C26 C21 C18 120.3(6) . . ?
C22 C21 C18 122.1(6) . . ?
C23 C22 C21 121.3(6) . . ?
C23 C22 H22 119.4 . . ?
C21 C22 H22 119.4 . . ?
C24 C23 C22 119.8(6) . . ?
C24 C23 H23 120.1 . . ?
C22 C23 H23 120.1 . . ?
C23 C24 C25 120.3(6) . . ?
C23 C24 H24 119.9 . . ?
C25 C24 H24 119.9 . . ?
C26 C25 C24 119.2(6) . . ?
C26 C25 H25 120.4 . . ?
C24 C25 H25 120.4 . . ?
C25 C26 C21 122.0(6) . . ?
C25 C26 H26 119.0 . . ?
C21 C26 H26 119.0 . . ?
O3 Cl2 O4 115.5(4) . . ?
O3 Cl2 O2 110.7(4) . . ?
O4 Cl2 O2 108.5(3) . . ?
O2' Cl2 O1' 140(4) . . ?
O2' Cl2 O3' 109.3(13) . . ?
O1' Cl2 O3' 108.8(13) . . ?
O3 Cl2 O1 107.1(6) . . ?
O4 Cl2 O1 106.2(6) . . ?
O2 Cl2 O1 108.6(4) . . ?
O6 Cl3 O7 111.8(4) . . ?
O6 Cl3 O8 112.4(5) . . ?
O7 Cl3 O8 110.0(4) . . ?
O6' Cl3 O7' 110.5(12) . . ?
O6' Cl3 O8' 110.6(12) . . ?
O7' Cl3 O8' 124(2) . . ?
O6 Cl3 O5 108.5(3) . . ?
O7 Cl3 O5 107.3(3) . . ?
O8 Cl3 O5 106.6(3) . . ?
O6' Cl3 O5 105.0(18) . . ?
O7' Cl3 O5 105.0(19) . . ?
O8' Cl3 O5 98.8(16) . . ?
Cl3 O5 Li1 129.7(4) . . ?
O10 Li1 O11 103.8(6) . . ?
O10 Li1 O9 113.3(6) . . ?
O11 Li1 O9 110.1(6) . . ?
O10 Li1 O5 109.1(6) . . ?
O11 Li1 O5 115.6(6) . . ?
O9 Li1 O5 105.1(6) . . ?
C30 O9 C27 109.0(7) . . ?
C30 O9 Li1 118.6(6) . . ?
C27 O9 Li1 123.9(6) . . ?
C34 O10 C31 108.3(6) . . ?
C34 O10 Li1 126.9(6) . . ?
C31 O10 Li1 122.0(6) . . ?
Li1 O11 H11A 109.1 . . ?
Li1 O11 H11B 110.0 . . ?
H11A O11 H11B 109.5 . . ?
O9 C27 C28 106.4(7) . . ?
O9 C27 H27A 110.4 . . ?
C28 C27 H27A 110.4 . . ?
O9 C27 H27B 110.4 . . ?
C28 C27 H27B 110.4 . . ?
H27A C27 H27B 108.6 . . ?
C29 C28 C27 104.4(8) . . ?
C29 C28 H28A 110.9 . . ?
C27 C28 H28A 110.9 . . ?
C29 C28 H28B 110.9 . . ?
C27 C28 H28B 110.9 . . ?
H28A C28 H28B 108.9 . . ?
C30 C29 C28 109.4(8) . . ?
C30 C29 H29A 109.8 . . ?
C28 C29 H29A 109.8 . . ?
C30 C29 H29B 109.8 . . ?
C28 C29 H29B 109.8 . . ?
H29A C29 H29B 108.2 . . ?
O9 C30 C29 107.5(8) . . ?
O9 C30 H30A 110.2 . . ?
C29 C30 H30A 110.2 . . ?
O9 C30 H30B 110.2 . . ?
C29 C30 H30B 110.2 . . ?
H30A C30 H30B 108.5 . . ?
C32 C31 O10 109.4(7) . . ?
C32 C31 H31A 109.8 . . ?
O10 C31 H31A 109.8 . . ?
C32 C31 H31B 109.8 . . ?
O10 C31 H31B 109.8 . . ?
H31A C31 H31B 108.2 . . ?
C31 C32 C33 104.4(8) . . ?
C31 C32 H32A 110.9 . . ?
C33 C32 H32A 110.9 . . ?
C31 C32 H32B 110.9 . . ?
C33 C32 H32B 110.9 . . ?
H32A C32 H32B 108.9 . . ?
C34 C33 C32 103.9(7) . . ?
C34 C33 H33A 111.0 . . ?
C32 C33 H33A 111.0 . . ?
C34 C33 H33B 111.0 . . ?
C32 C33 H33B 111.0 . . ?
H33A C33 H33B 109.0 . . ?
O10 C34 C33 105.8(6) . . ?
O10 C34 H34A 110.6 . . ?
C33 C34 H34A 110.6 . . ?
O10 C34 H34B 110.6 . . ?
C33 C34 H34B 110.6 . . ?
H34A C34 H34B 108.7 . . ?

loop_
_geom_bond_atom_site_label_1
_geom_bond_atom_site_label_2
_geom_bond_distance
_geom_bond_site_symmetry_2
_geom_bond_publ_flag
Pd1 N1 2.061(5) . ?
Pd1 C17 2.076(6) . ?
Pd1 N2 2.158(5) . ?
Pd1 N4 2.301(5) . ?
Pd1 Cl1 2.3667(16) . ?
Pd1 N3 2.394(5) . ?
N1 C1 1.353(8) . ?
N1 C5 1.361(7) . ?
N2 C8 1.336(7) . ?
N2 C12 1.338(8) . ?
N3 C7 1.481(8) . ?
N3 C15 1.483(8) . ?
N3 C6 1.488(7) . ?
N4 C16 1.479(7) . ?
N4 C14 1.486(7) . ?
N4 C13 1.492(8) . ?
C1 C2 1.380(8) . ?
C1 C14 1.509(8) . ?
C2 C3 1.388(9) . ?
C2 H2 0.9500 . ?
C3 C4 1.387(9) . ?
C3 H3 0.9500 . ?
C4 C5 1.365(8) . ?
C4 H4 0.9500 . ?
C5 C6 1.492(9) . ?
C6 H6A 0.9900 . ?
C6 H6B 0.9900 . ?
C7 C8 1.509(9) . ?
C7 H7A 0.9900 . ?
C7 H7B 0.9900 . ?
C8 C9 1.377(9) . ?
C9 C10 1.370(10) . ?
C9 H9 0.9500 . ?
C10 C11 1.402(9) . ?
C10 H10 0.9500 . ?
C11 C12 1.382(9) . ?
C11 H11 0.9500 . ?
C12 C13 1.497(8) . ?
C13 H13A 0.9900 . ?
C13 H13B 0.9900 . ?
C14 H14A 0.9900 . ?
C14 H14B 0.9900 . ?
C15 H15A 0.9800 . ?
C15 H15B 0.9800 . ?
C15 H15C 0.9800 . ?
C16 H16A 0.9800 . ?
C16 H16B 0.9800 . ?
C16 H16C 0.9800 . ?
C17 C18 1.514(9) . ?
C17 H17A 0.9900 . ?
C17 H17B 0.9900 . ?
C18 C20 1.538(9) . ?
C18 C21 1.541(8) . ?
C18 C19 1.542(8) . ?
C19 H19A 0.9800 . ?
C19 H19B 0.9800 . ?
C19 H19C 0.9800 . ?
C20 H20A 0.9800 . ?
C20 H20B 0.9800 . ?
C20 H20C 0.9800 . ?
C21 C26 1.393(9) . ?
C21 C22 1.396(9) . ?
C22 C23 1.387(8) . ?
C22 H22 0.9500 . ?
C23 C24 1.380(9) . ?
C23 H23 0.9500 . ?
C24 C25 1.388(9) . ?
C24 H24 0.9500 . ?
C25 C26 1.382(8) . ?
C25 H25 0.9500 . ?
C26 H26 0.9500 . ?
Cl2 O3 1.421(5) . ?
Cl2 O4 1.431(5) . ?
Cl2 O2 1.432(4) . ?
Cl2 O2' 1.437(8) . ?
Cl2 O1' 1.438(8) . ?
Cl2 O3' 1.440(8) . ?
Cl2 O4' 1.443(8) . ?
Cl2 O1 1.454(4) . ?
Cl3 O6 1.426(5) . ?
Cl3 O7 1.434(5) . ?
Cl3 O8 1.434(5) . ?
Cl3 O6' 1.439(8) . ?
Cl3 O7' 1.440(8) . ?
Cl3 O8' 1.442(8) . ?
Cl3 O5 1.466(4) . ?
O5 Li1 1.989(13) . ?
Li1 O10 1.910(13) . ?
Li1 O11 1.920(13) . ?
Li1 O9 1.940(13) . ?
O9 C30 1.405(10) . ?
O9 C27 1.464(10) . ?
O10 C34 1.431(8) . ?
O10 C31 1.438(9) . ?
O11 H11A 0.8710 . ?
O11 H11B 0.8713 . ?
C27 C28 1.496(11) . ?
C27 H27A 0.9900 . ?
C27 H27B 0.9900 . ?
C28 C29 1.480(13) . ?
C28 H28A 0.9900 . ?
C28 H28B 0.9900 . ?
C29 C30 1.447(12) . ?
C29 H29A 0.9900 . ?
C29 H29B 0.9900 . ?
C30 H30A 0.9900 . ?
C30 H30B 0.9900 . ?
C31 C32 1.403(11) . ?
C31 H31A 0.9900 . ?
C31 H31B 0.9900 . ?
C32 C33 1.508(11) . ?
C32 H32A 0.9900 . ?
C32 H32B 0.9900 . ?
C33 C34 1.499(11) . ?
C33 H33A 0.9900 . ?
C33 H33B 0.9900 . ?
C34 H34A 0.9900 . ?
C34 H34B 0.9900 . ?

loop_
_geom_torsion_atom_site_label_1
_geom_torsion_atom_site_label_2
_geom_torsion_atom_site_label_3
_geom_torsion_atom_site_label_4
_geom_torsion
_geom_torsion_site_symmetry_1
_geom_torsion_site_symmetry_2
_geom_torsion_site_symmetry_3
_geom_torsion_site_symmetry_4
_geom_torsion_publ_flag
C5 N1 C1 C2 6.4(9) . . . . ?
Pd1 N1 C1 C2 162.7(5) . . . . ?
C5 N1 C1 C14 -174.6(5) . . . . ?
Pd1 N1 C1 C14 -18.4(7) . . . . ?
N1 C1 C2 C3 -3.8(9) . . . . ?
C14 C1 C2 C3 177.3(6) . . . . ?
C1 C2 C3 C4 -0.8(10) . . . . ?
C2 C3 C4 C5 2.8(10) . . . . ?
C1 N1 C5 C4 -4.3(9) . . . . ?
Pd1 N1 C5 C4 -160.2(4) . . . . ?
C1 N1 C5 C6 178.0(5) . . . . ?
Pd1 N1 C5 C6 22.1(7) . . . . ?
C3 C4 C5 N1 -0.3(9) . . . . ?
C3 C4 C5 C6 177.2(6) . . . . ?
C7 N3 C6 C5 -80.1(6) . . . . ?
C15 N3 C6 C5 160.3(5) . . . . ?
Pd1 N3 C6 C5 32.6(5) . . . . ?
N1 C5 C6 N3 -39.0(7) . . . . ?
C4 C5 C6 N3 143.4(6) . . . . ?
C15 N3 C7 C8 -163.3(5) . . . . ?
C6 N3 C7 C8 75.9(6) . . . . ?
Pd1 N3 C7 C8 -35.1(6) . . . . ?
C12 N2 C8 C9 1.9(9) . . . . ?
Pd1 N2 C8 C9 159.7(5) . . . . ?
C12 N2 C8 C7 -179.0(5) . . . . ?
Pd1 N2 C8 C7 -21.2(7) . . . . ?
N3 C7 C8 N2 39.3(8) . . . . ?
N3 C7 C8 C9 -141.6(6) . . . . ?
N2 C8 C9 C10 0.9(10) . . . . ?
C7 C8 C9 C10 -178.1(6) . . . . ?
C8 C9 C10 C11 -3.0(10) . . . . ?
C9 C10 C11 C12 2.3(10) . . . . ?
C8 N2 C12 C11 -2.7(9) . . . . ?
Pd1 N2 C12 C11 -161.2(5) . . . . ?
C8 N2 C12 C13 179.9(5) . . . . ?
Pd1 N2 C12 C13 21.4(7) . . . . ?
C10 C11 C12 N2 0.5(10) . . . . ?
C10 C11 C12 C13 177.8(6) . . . . ?
C16 N4 C13 C12 158.2(5) . . . . ?
C14 N4 C13 C12 -79.5(6) . . . . ?
Pd1 N4 C13 C12 32.7(6) . . . . ?
N2 C12 C13 N4 -38.1(8) . . . . ?
C11 C12 C13 N4 144.5(6) . . . . ?
C16 N4 C14 C1 -161.2(5) . . . . ?
C13 N4 C14 C1 76.9(6) . . . . ?
Pd1 N4 C14 C1 -36.6(6) . . . . ?
N1 C1 C14 N4 39.3(7) . . . . ?
C2 C1 C14 N4 -141.8(6) . . . . ?
Pd1 C17 C18 C20 64.7(6) . . . . ?
Pd1 C17 C18 C21 -63.6(7) . . . . ?
Pd1 C17 C18 C19 -178.8(4) . . . . ?
C17 C18 C21 C26 -45.4(8) . . . . ?
C20 C18 C21 C26 -172.0(6) . . . . ?
C19 C18 C21 C26 69.5(7) . . . . ?
C17 C18 C21 C22 139.1(6) . . . . ?
C20 C18 C21 C22 12.5(8) . . . . ?
C19 C18 C21 C22 -106.0(7) . . . . ?
C26 C21 C22 C23 1.6(9) . . . . ?
C18 C21 C22 C23 177.3(6) . . . . ?
C21 C22 C23 C24 -1.4(9) . . . . ?
C22 C23 C24 C25 0.5(9) . . . . ?
C23 C24 C25 C26 0.1(9) . . . . ?
C24 C25 C26 C21 0.2(9) . . . . ?
C22 C21 C26 C25 -1.0(9) . . . . ?
C18 C21 C26 C25 -176.7(5) . . . . ?
O6 Cl3 O5 Li1 31.9(7) . . . . ?
O7 Cl3 O5 Li1 152.8(6) . . . . ?
O8 Cl3 O5 Li1 -89.3(7) . . . . ?
O6' Cl3 O5 Li1 -14.0(17) . . . . ?
O7' Cl3 O5 Li1 -130.6(17) . . . . ?
O8' Cl3 O5 Li1 100(2) . . . . ?
C30 O9 C27 C28 18.9(10) . . . . ?
Li1 O9 C27 C28 166.0(7) . . . . ?
O9 C27 C28 C29 -13.4(11) . . . . ?
C27 C28 C29 C30 3.7(13) . . . . ?
C27 O9 C30 C29 -16.6(12) . . . . ?
Li1 O9 C30 C29 -165.7(9) . . . . ?
C28 C29 C30 O9 7.8(14) . . . . ?
C34 O10 C31 C32 10.9(12) . . . . ?
Li1 O10 C31 C32 173.1(9) . . . . ?
O10 C31 C32 C33 -24.6(13) . . . . ?
C31 C32 C33 C34 28.5(11) . . . . ?
C31 O10 C34 C33 7.8(10) . . . . ?
Li1 O10 C34 C33 -153.3(7) . . . . ?
C32 C33 C34 O10 -22.1(10) . . . . ?
